data_4504328
loop_
_publ_author_name
'Wang, Ji-Jiang'
'Gou, Lei'
'Hu, Huai-Ming'
'Han, Zhong-Xi'
'Li, Dong-Sheng'
'Xue, Gang-Lin'
'Yang, Meng-Lin'
'Shi, Qi-Zhen'

_publ_section_title
;
 Ligand and pH-Controlled ZnIIBilayer Coordination Polymers Based on
 Biphenyl-3,3&#x2018;,4,4&#x2018;-tetracarboxylate
;
_journal_issue 8
_journal_name_full 'Crystal Growth &amp; Design'
_journal_page_first 1514
_journal_paper_doi 10.1021/cg0703240
_journal_volume 7
_journal_year 2007
_chemical_formula_sum 'C8 H5 O5 Zn'
_chemical_formula_weight 246.49
_chemical_name_systematic
; 
?
;
_space_group_IT_number 2
_symmetry_cell_setting triclinic
_symmetry_space_group_name_Hall '-P 1'
_symmetry_space_group_name_H-M 'P -1'
_atom_sites_solution_hydrogens geom
_atom_sites_solution_primary direct
_atom_sites_solution_secondary difmap
_audit_creation_method SHELXL-97
_cell_angle_alpha 85.662(3)
_cell_angle_beta 88.264(3)
_cell_angle_gamma 82.804(3)
_cell_formula_units_Z 2
_cell_length_a 4.7735(10)
_cell_length_b 6.7584(14)
_cell_length_c 12.087(3)
_cell_measurement_reflns_used 622
_cell_measurement_temperature 296(2)
_cell_measurement_theta_max 20.40
_cell_measurement_theta_min 2.83
_cell_volume 385.68(15)
_computing_cell_refinement 'Bruker SMART'
_computing_data_collection 'Bruker SMART'
_computing_data_reduction 'Bruker SAINT'
_computing_molecular_graphics 'Bruker SHELXTL'
_computing_publication_material 'Bruker SHELXTL'
_computing_structure_refinement 'SHELXL-97 (Sheldrick, 1997)'
_computing_structure_solution 'SHELXS-97 (Sheldrick, 1990)'
_diffrn_ambient_temperature 296(2)
_diffrn_measured_fraction_theta_full 0.980
_diffrn_measured_fraction_theta_max 0.980
_diffrn_measurement_device_type 'CCD area detector'
_diffrn_measurement_method 'phi and omega scans'
_diffrn_radiation_monochromator graphite
_diffrn_radiation_source 'fine-focus sealed tube'
_diffrn_radiation_type MoK\a
_diffrn_radiation_wavelength 0.71073
_diffrn_reflns_av_R_equivalents 0.0172
_diffrn_reflns_av_sigmaI/netI 0.0419
_diffrn_reflns_limit_h_max 2
_diffrn_reflns_limit_h_min -5
_diffrn_reflns_limit_k_max 7
_diffrn_reflns_limit_k_min -8
_diffrn_reflns_limit_l_max 14
_diffrn_reflns_limit_l_min -13
_diffrn_reflns_number 1912
_diffrn_reflns_theta_full 25.09
_diffrn_reflns_theta_max 25.09
_diffrn_reflns_theta_min 1.69
_diffrn_standards_decay_% 0
_diffrn_standards_interval_count 0
_diffrn_standards_interval_time 0
_diffrn_standards_number 0
_exptl_absorpt_coefficient_mu 3.172
_exptl_absorpt_correction_T_max 0.830
_exptl_absorpt_correction_T_min 0.727
_exptl_absorpt_correction_type multi-scan
_exptl_absorpt_process_details 'SADABS(Bruker, 2000)'
_exptl_crystal_colour colourless
_exptl_crystal_density_diffrn 2.123
_exptl_crystal_density_meas ?
_exptl_crystal_density_method 'not measured'
_exptl_crystal_description plate
_exptl_crystal_F_000 246
_exptl_crystal_size_max 0.16
_exptl_crystal_size_mid 0.09
_exptl_crystal_size_min 0.06
_refine_diff_density_max 0.547
_refine_diff_density_min -0.490
_refine_diff_density_rms 0.100
_refine_ls_extinction_coef 0.008(5)
_refine_ls_extinction_expression Fc^*^=kFc[1+0.001xFc^2^\l^3^/sin(2\q)]^-1/4^
_refine_ls_extinction_method SHELXL
_refine_ls_goodness_of_fit_ref 1.039
_refine_ls_hydrogen_treatment mixed
_refine_ls_matrix_type full
_refine_ls_number_parameters 136
_refine_ls_number_reflns 1340
_refine_ls_number_restraints 2
_refine_ls_restrained_S_all 1.039
_refine_ls_R_factor_all 0.0432
_refine_ls_R_factor_gt 0.0340
_refine_ls_shift/su_max 0.001
_refine_ls_shift/su_mean 0.000
_refine_ls_structure_factor_coef Fsqd
_refine_ls_weighting_details 'calc w=1/[\s^2^(Fo^2^)+(0.0560P)^2^+0.0000P] where P=(Fo^2^+2Fc^2^)/3'
_refine_ls_weighting_scheme calc
_refine_ls_wR_factor_gt 0.0864
_refine_ls_wR_factor_ref 0.0894
_reflns_number_gt 1121
_reflns_number_total 1340
_reflns_threshold_expression >2sigma(I)
_cod_data_source_file cg0703240si20070404_023250.cif
_cod_data_source_block xb1077m
_cod_depositor_comments
;
The following automatic conversions were performed:

'_symmetry_cell_setting' value 'Triclinic' changed to 'triclinic'
according to /home/saulius/struct/CIF-dictionaries/cif_core.dic
dictionary named 'cif_core.dic' version 2.4.1 from 2010-06-29.

Automatic conversion script
Id: cif_fix_values 1715 2011-07-08 13:25:40Z adriana 

The following automatic conversions were performed:

'_exptl_crystal_density_meas' value 'none' was changed to '?' - the
value is perceived as not measured.

Automatic conversion script
Id: cif_fix_values 3008 2015-01-20 13:52:24Z robertas 
;
_cod_original_cell_volume 385.67(14)
_cod_original_sg_symbol_H-M P-1
_cod_database_code 4504328

loop_
_symmetry_equiv_pos_as_xyz
'x, y, z'
'-x, -y, -z'

loop_
_atom_site_label
_atom_site_type_symbol
_atom_site_fract_x
_atom_site_fract_y
_atom_site_fract_z
_atom_site_U_iso_or_equiv
_atom_site_adp_type
_atom_site_occupancy
_atom_site_symmetry_multiplicity
_atom_site_calc_flag
_atom_site_refinement_flags
Zn1 Zn 0.43725(10) -0.26203(7) 0.86070(4) 0.0223(2) Uani 1 1 d .
O1 O 0.3108(6) -0.0406(4) 0.7537(2) 0.0291(7) Uani 1 1 d .
O2 O 0.1005(6) 0.1392(4) 0.8869(2) 0.0284(7) Uani 1 1 d .
O3 O 0.2650(6) 0.5205(4) 0.8027(2) 0.0265(7) Uani 1 1 d .
O4 O -0.1530(6) 0.6840(4) 0.8380(2) 0.0257(7) Uani 1 1 d .
O5 O 0.4065(7) -0.2528(5) 1.0199(3) 0.0341(8) Uani 1 1 d D
C1 C 0.1385(8) 0.1027(6) 0.7879(4) 0.0222(9) Uani 1 1 d .
C2 C -0.0368(8) 0.2264(6) 0.7000(3) 0.0196(9) Uani 1 1 d .
C3 C -0.1384(9) 0.1340(6) 0.6143(3) 0.0261(10) Uani 1 1 d .
H3 H -0.0849 -0.0021 0.6087 0.031 Uiso 1 1 calc R
C4 C -0.3178(10) 0.2385(6) 0.5366(4) 0.0293(10) Uani 1 1 d .
H4 H -0.3838 0.1714 0.4802 0.035 Uiso 1 1 calc R
C5 C -0.4014(8) 0.4431(6) 0.5414(3) 0.0208(9) Uani 1 1 d .
C6 C -0.2953(8) 0.5349(6) 0.6262(3) 0.0209(9) Uani 1 1 d .
H6 H -0.3467 0.6715 0.6307 0.025 Uiso 1 1 calc R
C7 C -0.1149(8) 0.4329(6) 0.7055(3) 0.0205(9) Uani 1 1 d .
C8 C 0.0035(9) 0.5509(6) 0.7890(3) 0.0207(9) Uani 1 1 d .
H5A H 0.533(6) -0.224(6) 1.057(3) 0.015(11) Uiso 1 1 d D
H5B H 0.260(8) -0.212(9) 1.057(4) 0.061(19) Uiso 1 1 d D

loop_
_atom_site_aniso_label
_atom_site_aniso_U_11
_atom_site_aniso_U_22
_atom_site_aniso_U_33
_atom_site_aniso_U_23
_atom_site_aniso_U_13
_atom_site_aniso_U_12
Zn1 0.0193(3) 0.0207(3) 0.0266(3) -0.00572(19) -0.00524(19) 0.00252(19)
O1 0.0306(17) 0.0236(16) 0.0303(16) -0.0047(13) -0.0007(14) 0.0096(14)
O2 0.0311(17) 0.0334(18) 0.0189(15) -0.0059(13) -0.0037(13) 0.0063(14)
O3 0.0167(15) 0.0258(16) 0.0376(17) -0.0127(14) -0.0065(13) 0.0032(13)
O4 0.0181(14) 0.0239(16) 0.0355(17) -0.0138(13) -0.0041(13) 0.0032(13)
O5 0.0247(18) 0.049(2) 0.0282(17) -0.0130(16) -0.0081(15) 0.0049(16)
C1 0.018(2) 0.017(2) 0.031(2) -0.0028(18) -0.0030(18) -0.0032(17)
C2 0.017(2) 0.021(2) 0.021(2) -0.0039(17) -0.0028(17) 0.0014(17)
C3 0.029(2) 0.016(2) 0.033(2) -0.0057(18) -0.008(2) 0.0057(18)
C4 0.040(3) 0.021(2) 0.027(2) -0.0108(18) -0.014(2) 0.003(2)
C5 0.021(2) 0.021(2) 0.020(2) -0.0021(17) -0.0009(18) -0.0003(17)
C6 0.022(2) 0.015(2) 0.025(2) -0.0045(17) -0.0048(18) 0.0038(17)
C7 0.018(2) 0.023(2) 0.022(2) -0.0089(18) 0.0008(17) -0.0008(17)
C8 0.023(2) 0.020(2) 0.019(2) -0.0022(17) -0.0063(17) -0.0023(17)

loop_
_atom_type_symbol
_atom_type_description
_atom_type_scat_dispersion_real
_atom_type_scat_dispersion_imag
_atom_type_scat_source
C C 0.0033 0.0016 'International Tables Vol C Tables 4.2.6.8 and 6.1.1.4'
H H 0.0000 0.0000 'International Tables Vol C Tables 4.2.6.8 and 6.1.1.4'
O O 0.0106 0.0060 'International Tables Vol C Tables 4.2.6.8 and 6.1.1.4'
Zn Zn 0.2839 1.4301 'International Tables Vol C Tables 4.2.6.8 and 6.1.1.4'

loop_
_geom_angle_atom_site_label_1
_geom_angle_atom_site_label_2
_geom_angle_atom_site_label_3
_geom_angle
_geom_angle_site_symmetry_1
_geom_angle_site_symmetry_3
O5 Zn1 O1 124.93(13) . .
O5 Zn1 O3 114.45(15) . 1_545
O1 Zn1 O3 101.03(13) . 1_545
O5 Zn1 O4 101.52(13) . 1_645
O1 Zn1 O4 105.86(13) . 1_645
O3 Zn1 O4 108.06(11) 1_545 1_645
C1 O1 Zn1 117.8(3) . .
C8 O3 Zn1 116.3(3) . 1_565
C8 O4 Zn1 133.0(3) . 1_465
Zn1 O5 H5A 123(3) . .
Zn1 O5 H5B 126(4) . .
H5A O5 H5B 102(5) . .
O2 C1 O1 124.5(4) . .
O2 C1 C2 119.6(4) . .
O1 C1 C2 115.7(4) . .
C3 C2 C7 118.3(4) . .
C3 C2 C1 119.5(4) . .
C7 C2 C1 122.1(3) . .
C2 C3 C4 121.6(4) . .
C2 C3 H3 119.2 . .
C4 C3 H3 119.2 . .
C3 C4 C5 121.0(4) . .
C3 C4 H4 119.5 . .
C5 C4 H4 119.5 . .
C6 C5 C4 116.9(4) . .
C6 C5 C5 121.7(5) . 2_466
C4 C5 C5 121.4(5) . 2_466
C5 C6 C7 123.1(4) . .
C5 C6 H6 118.5 . .
C7 C6 H6 118.5 . .
C6 C7 C2 119.0(4) . .
C6 C7 C8 118.3(4) . .
C2 C7 C8 122.5(4) . .
O3 C8 O4 121.9(4) . .
O3 C8 C7 117.1(3) . .
O4 C8 C7 120.9(3) . .

loop_
_geom_bond_atom_site_label_1
_geom_bond_atom_site_label_2
_geom_bond_distance
_geom_bond_site_symmetry_2
Zn1 O5 1.930(3) .
Zn1 O1 1.950(3) .
Zn1 O3 1.955(3) 1_545
Zn1 O4 1.959(3) 1_645
O1 C1 1.275(5) .
O2 C1 1.243(5) .
O3 C8 1.253(5) .
O3 Zn1 1.955(3) 1_565
O4 C8 1.266(5) .
O4 Zn1 1.959(3) 1_465
O5 H5A 0.818(19) .
O5 H5B 0.85(2) .
C1 C2 1.508(6) .
C2 C3 1.379(6) .
C2 C7 1.404(6) .
C3 C4 1.383(6) .
C3 H3 0.9300 .
C4 C5 1.396(6) .
C4 H4 0.9300 .
C5 C6 1.378(5) .
C5 C5 1.496(8) 2_466
C6 C7 1.392(5) .
C6 H6 0.9300 .
C7 C8 1.498(5) .

loop_
_geom_torsion_atom_site_label_1
_geom_torsion_atom_site_label_2
_geom_torsion_atom_site_label_3
_geom_torsion_atom_site_label_4
_geom_torsion
_geom_torsion_site_symmetry_1
_geom_torsion_site_symmetry_4
O5 Zn1 O1 C1 -17.4(4) . .
O3 Zn1 O1 C1 113.2(3) 1_545 .
O4 Zn1 O1 C1 -134.2(3) 1_645 .
Zn1 O1 C1 O2 19.4(5) . .
Zn1 O1 C1 C2 -157.5(3) . .
O2 C1 C2 C3 -138.8(4) . .
O1 C1 C2 C3 38.3(6) . .
O2 C1 C2 C7 37.4(6) . .
O1 C1 C2 C7 -145.4(4) . .
C7 C2 C3 C4 -1.5(7) . .
C1 C2 C3 C4 174.9(4) . .
C2 C3 C4 C5 0.6(7) . .
C3 C4 C5 C6 0.5(7) . .
C3 C4 C5 C5 -179.2(5) . 2_466
C4 C5 C6 C7 -0.6(6) . .
C5 C5 C6 C7 179.1(4) 2_466 .
C5 C6 C7 C2 -0.3(6) . .
C5 C6 C7 C8 175.7(4) . .
C3 C2 C7 C6 1.3(6) . .
C1 C2 C7 C6 -175.0(4) . .
C3 C2 C7 C8 -174.5(4) . .
C1 C2 C7 C8 9.2(6) . .
Zn1 O3 C8 O4 -19.8(5) 1_565 .
Zn1 O3 C8 C7 155.8(3) 1_565 .
Zn1 O4 C8 O3 -165.8(3) 1_465 .
Zn1 O4 C8 C7 18.7(6) 1_465 .
C6 C7 C8 O3 -130.4(4) . .
C2 C7 C8 O3 45.4(6) . .
C6 C7 C8 O4 45.4(6) . .
C2 C7 C8 O4 -138.8(4) . .
